data_7248659
loop_
_publ_author_name
'Ward, Jas S.'

_publ_section_title
;
 The atypical solubility of silver(i) pentafluorobenzoate and its use as a
 catch-and-release agent
;
_journal_issue 23
_journal_name_full CrystEngComm
_journal_page_first 3088
_journal_page_last 3097
_journal_paper_doi 10.1039/D4CE00441H
_journal_volume 26
_journal_year 2024
_chemical_formula_moiety 'C17 H16 Ag F5 O3'
_chemical_formula_sum 'C17 H16 Ag F5 O3'
_chemical_formula_weight 471.17
_space_group_crystal_system monoclinic
_space_group_IT_number 14
_space_group_name_Hall '-P 2yn'
_space_group_name_H-M_alt 'P 1 21/n 1'
_atom_sites_solution_hydrogens geom
_atom_sites_solution_primary dual
_audit_creation_date 2024-04-29
_audit_creation_method
;
Olex2 1.2
(compiled 2018.05.29 svn.r3508 for OlexSys, GUI svn.r5506)
;
_audit_update_record
;
2024-04-29 deposited with the CCDC.	2024-05-20 downloaded from the CCDC.
;
_cell_angle_alpha 90
_cell_angle_beta 93.6040(10)
_cell_angle_gamma 90
_cell_formula_units_Z 4
_cell_length_a 13.9355(2)
_cell_length_b 5.51250(10)
_cell_length_c 22.5133(2)
_cell_measurement_reflns_used 12522
_cell_measurement_temperature 120.00(10)
_cell_measurement_theta_max 76.4500
_cell_measurement_theta_min 3.6280
_cell_volume 1726.04(4)
_computing_cell_refinement 'CrysAlisPro 1.171.43.100a (Rigaku OD, 2023)'
_computing_data_collection 'CrysAlisPro system (CCD 43.100a 64-bit (release 06-12-2023))'
_computing_data_reduction 'CrysAlisPro 1.171.43.100a (Rigaku OD, 2023)'
_computing_molecular_graphics 'Olex2 (Dolomanov et al., 2009)'
_computing_publication_material 'Olex2 (Dolomanov et al., 2009)'
_computing_structure_refinement 'ShelXL (Sheldrick, 2015)'
_computing_structure_solution 'ShelXT (Sheldrick, 2015)'
_diffrn_ambient_environment N~2~
_diffrn_ambient_temperature 120.00(10)
_diffrn_detector 'Hybrid Pixel Array Detector'
_diffrn_detector_area_resol_mean 10.0000
_diffrn_detector_type 'HyPix-Arc 100'
_diffrn_measured_fraction_theta_full 1.000
_diffrn_measured_fraction_theta_max 0.998
_diffrn_measurement_details
;
List of Runs (angles in degrees, time in seconds):

  # Type    Start    End  Width  t~exp~   \w     \q     \k     \f   Frames
#--------------------------------------------------------------------------
  1  \w     32.00  98.00   0.50    0.10    --  102.08-125.00-180.00  132
  2  \w     77.00 106.00   0.50    0.10    --  102.08-125.00 -90.00   58
  3  \w     32.00  96.00   0.50    0.10    --  102.08-125.00 150.00  128
  4  \w     36.00 134.00   0.50    0.10    --  102.08-158.00 165.00  196
  5  \w     36.00 134.00   0.50    0.10    --  102.08-158.00 165.00  196
  6  \w     37.00  63.00   0.50    0.10    --  102.08 -99.00  30.00   52
  7  \w     77.00 104.00   0.50    0.10    --  102.08 -99.00   0.00   54
  8  \w     73.00 105.00   0.50    0.10    --  102.08 -99.00  30.00   64
  9  \w     15.00 100.00   0.50    0.05    --   52.06-119.00 -40.00  170
 10  \w     33.00 109.00   0.50    0.10    --  102.08-119.00 -40.00  152
 11  \w     74.00 104.00   0.50    0.10    --  102.08 -99.00 -60.00   60
 12  \w     32.00  78.00   0.50    0.10    --  102.08 -57.00 -30.00   92
 13  \w     25.00  50.00   0.50    0.10    --  102.08 -38.00 -90.00   50
 14  \w     30.00  78.00   0.50    0.10    --  102.08 -57.00-150.00   96
 15  \w     25.00  51.00   0.50    0.10    --  102.08 -38.00   0.00   52
 16  \w     25.00  50.00   0.50    0.10    --  102.08 -38.00  90.00   50
 17  \w     25.00  50.00   0.50    0.10    --  102.08 -38.00 150.00   50
 18  \w     25.00  50.00   0.50    0.10    --  102.08 -38.00 120.00   50
 19  \w    110.00 169.00   0.50    0.10    --  102.08  19.00 -30.00  118
 20  \w     58.00 160.00   0.50    0.10    --  102.08 158.00-160.00  204
 21  \w     58.00 119.00   0.50    0.05    --   52.06 158.00-160.00  122
 22  \w    -11.00  22.00   0.50    0.05    --   26.00  99.00-109.47   66
 23  \w     -4.00  25.00   0.50    0.05    --  -51.81  19.00  60.00   58
 24  \w     -4.00  25.00   0.50    0.05    --  -51.81  19.00 150.00   58
 25  \w    -48.00 -14.00   0.50    0.10    --  -87.66  57.00  60.00   68
 26  \w    -54.00 -29.00   0.50    0.10    --  -87.66  57.00  30.00   50
 27  \w    -43.00 -17.00   0.50    0.10    --  -87.66  57.00-180.00   52
 28  \w   -152.00 -62.00   0.50    0.10    --  -82.00 -69.00 -12.79  180
 29  \w   -157.00 -78.00   0.50    0.10    --  -87.66-119.00 -40.00  158
 30  \w   -118.00 -51.00   0.50    0.05    --  -51.81-158.00 165.00  134
 31  \w   -154.00 -51.00   0.50    0.10    --  -87.66-158.00 165.00  206
 32  \w   -100.00  -9.00   0.50    0.05    --  -51.81 119.00  44.00  182
 33  \w   -109.00 -38.00   0.50    0.10    --  -87.66 119.00  44.00  142
;
_diffrn_measurement_device 'four-circle diffractometer'
_diffrn_measurement_device_type 'XtaLAB Synergy R, HyPix-Arc 100'
_diffrn_measurement_method '\w scans'
_diffrn_orient_matrix_type 'CrysAlisPro convention (1999,Acta A55,543-557)'
_diffrn_orient_matrix_UB_11 -0.0034282000
_diffrn_orient_matrix_UB_12 0.2768976000
_diffrn_orient_matrix_UB_13 -0.0091372000
_diffrn_orient_matrix_UB_21 0.1104187000
_diffrn_orient_matrix_UB_22 0.0110667000
_diffrn_orient_matrix_UB_23 0.0090966000
_diffrn_orient_matrix_UB_31 0.0083701000
_diffrn_orient_matrix_UB_32 -0.0361042000
_diffrn_orient_matrix_UB_33 -0.0673275000
_diffrn_radiation_monochromator mirror
_diffrn_radiation_probe x-ray
_diffrn_radiation_type CuK\a
_diffrn_radiation_wavelength 1.54184
_diffrn_reflns_av_R_equivalents 0.0446
_diffrn_reflns_av_unetI/netI 0.0340
_diffrn_reflns_Laue_measured_fraction_full 1.000
_diffrn_reflns_Laue_measured_fraction_max 0.998
_diffrn_reflns_limit_h_max 17
_diffrn_reflns_limit_h_min -17
_diffrn_reflns_limit_k_max 6
_diffrn_reflns_limit_k_min -6
_diffrn_reflns_limit_l_max 24
_diffrn_reflns_limit_l_min -27
_diffrn_reflns_number 22007
_diffrn_reflns_point_group_measured_fraction_full 1.000
_diffrn_reflns_point_group_measured_fraction_max 0.998
_diffrn_reflns_theta_full 67.684
_diffrn_reflns_theta_max 74.463
_diffrn_reflns_theta_min 3.631
_diffrn_source 'Rotating-anode X-ray tube'
_diffrn_source_type 'PhotonJet R (Cu) X-ray Source'
_exptl_absorpt_coefficient_mu 9.998
_exptl_absorpt_correction_T_max 0.67245
_exptl_absorpt_correction_T_min 0.64974
_exptl_absorpt_correction_type sphere
_exptl_absorpt_process_details
;
CrysAlisPro 1.171.43.100a (Rigaku Oxford Diffraction, 2023)
Spherical absorption correction
using equivalent radius and absorption coefficient.
Empirical absorption correction using spherical harmonics,
implemented in SCALE3 ABSPACK scaling algorithm.
;
_exptl_crystal_colour colourless
_exptl_crystal_colour_primary colourless
_exptl_crystal_density_diffrn 1.813
_exptl_crystal_description plate
_exptl_crystal_F_000 936
_exptl_crystal_recrystallization_method 'Re-crystallisation from solvent: Dihydrocarvone:acetone (1:1)/pentane'
_exptl_crystal_size_max 0.222
_exptl_crystal_size_mid 0.040
_exptl_crystal_size_min 0.014
_exptl_crystal_size_rad 0.029
_refine_diff_density_max 0.547
_refine_diff_density_min -0.533
_refine_diff_density_rms 0.076
_refine_ls_extinction_method none
_refine_ls_goodness_of_fit_ref 1.046
_refine_ls_hydrogen_treatment constr
_refine_ls_matrix_type full
_refine_ls_number_parameters 237
_refine_ls_number_reflns 3513
_refine_ls_number_restraints 0
_refine_ls_restrained_S_all 1.046
_refine_ls_R_factor_all 0.0317
_refine_ls_R_factor_gt 0.0266
_refine_ls_shift/su_max 0.002
_refine_ls_shift/su_mean 0.000
_refine_ls_structure_factor_coef Fsqd
_refine_ls_weighting_details 'w=1/[\s^2^(Fo^2^)+(0.0206P)^2^+1.5439P] where P=(Fo^2^+2Fc^2^)/3'
_refine_ls_weighting_scheme calc
_refine_ls_wR_factor_gt 0.0585
_refine_ls_wR_factor_ref 0.0602
_reflns_Friedel_coverage 0.000
_reflns_number_gt 3104
_reflns_number_total 3513
_reflns_threshold_expression 'I > 2\s(I)'
_cod_data_source_file d4ce00441h2.cif
_cod_data_source_block 1_Dihydrocarvone
_cod_depositor_comments 'Adding full bibliography for 7248652--7248666.cif.'
_cod_database_code 7248659
_shelxl_version_number 2014/6
_shelx_space_group_comment
;
The symmetry employed for this shelxl refinement is uniquely defined
by the following loop, which should always be used as a source of
symmetry information in preference to the above space-group names.
They are only intended as comments.
;
_shelx_estimated_absorpt_t_max 0.907
_shelx_estimated_absorpt_t_min 0.217
_diffrn_oxdiff_digest_frames
;
014694088ba3316017572da3339c84a14303500dd92
;
_reflns_odcompleteness_completeness 99.80
_reflns_odcompleteness_iscentric 1
_reflns_odcompleteness_theta 74.33
_olex2_refinement_description
;
1. Fixed Uiso
 At 1.2 times of:
  All C(H) groups, All C(H,H) groups
 At 1.5 times of:
  All C(H,H,H) groups
2.a Ternary CH refined with riding coordinates:
 C103(H103), C106(H106)
2.b Secondary CH2 refined with riding coordinates:
 C104(H10A,H10B), C105(H10C,H10D), C107(H10E,H10F)
2.c X=CH2 refined with riding coordinates:
 C110(H11A,H11B)
2.d Idealised Me refined as rotating group:
 C108(H10G,H10H,H10I), C111(H11C,H11D,H11E)
;
_olex2_submission_special_instructions 'No special instructions were received'
_oxdiff_exptl_absorpt_empirical_details
;
Empirical correction (ABSPACK) includes:
- Absorption correction using spherical harmonics
- Frame scaling
;
_oxdiff_exptl_absorpt_empirical_full_max 2.066
_oxdiff_exptl_absorpt_empirical_full_min 0.547

loop_
_space_group_symop_operation_xyz
'x, y, z'
'-x+1/2, y+1/2, -z+1/2'
'-x, -y, -z'
'x-1/2, -y-1/2, z-1/2'

loop_
_atom_site_label
_atom_site_type_symbol
_atom_site_fract_x
_atom_site_fract_y
_atom_site_fract_z
_atom_site_U_iso_or_equiv
_atom_site_adp_type
_atom_site_occupancy
_atom_site_site_symmetry_order
_atom_site_calc_flag
_atom_site_refinement_flags_posn
_atom_site_refinement_flags_adp
_atom_site_refinement_flags_occupancy
_atom_site_disorder_assembly
_atom_site_disorder_group
Ag1 Ag 0.49034(2) 0.29372(3) 0.53712(2) 0.02550(7) Uani 1 1 d . . . . .
F20 F 0.44322(13) 0.7470(4) 0.70263(7) 0.0448(5) Uani 1 1 d . . . . .
F21 F 0.47165(15) 1.0457(5) 0.79596(8) 0.0642(6) Uani 1 1 d . . . . .
F22 F 0.61528(17) 1.3812(4) 0.79783(8) 0.0654(6) Uani 1 1 d . . . . .
F23 F 0.73196(17) 1.4050(4) 0.70609(9) 0.0614(6) Uani 1 1 d . . . . .
F24 F 0.70675(13) 1.1014(4) 0.61347(7) 0.0429(4) Uani 1 1 d . . . . .
O11 O 0.54149(14) 0.5388(3) 0.60881(7) 0.0290(4) Uani 1 1 d . . . . .
O13 O 0.54921(13) 0.8687(3) 0.55117(7) 0.0262(4) Uani 1 1 d . . . . .
O101 O 0.36147(15) 0.1683(4) 0.60247(8) 0.0390(5) Uani 1 1 d . . . . .
C12 C 0.55354(18) 0.7583(5) 0.60034(10) 0.0223(5) Uani 1 1 d . . . . .
C14 C 0.57423(18) 0.9154(5) 0.65472(10) 0.0247(5) Uani 1 1 d . . . . .
C15 C 0.5165(2) 0.9052(6) 0.70255(11) 0.0310(6) Uani 1 1 d . . . . .
C16 C 0.5296(2) 1.0603(7) 0.75070(12) 0.0403(8) Uani 1 1 d . . . . .
C17 C 0.6015(2) 1.2282(6) 0.75147(13) 0.0414(8) Uani 1 1 d . . . . .
C18 C 0.6611(2) 1.2426(5) 0.70520(13) 0.0374(7) Uani 1 1 d . . . . .
C19 C 0.6466(2) 1.0850(5) 0.65767(11) 0.0303(6) Uani 1 1 d . . . . .
C102 C 0.3014(2) 0.0070(6) 0.60254(12) 0.0335(6) Uani 1 1 d . . . . .
C103 C 0.2306(2) -0.0074(6) 0.65057(12) 0.0369(7) Uani 1 1 d . . . . .
H103 H 0.2412 -0.1654 0.6718 0.044 Uiso 1 1 calc R . . . .
C104 C 0.1294(2) -0.0106(7) 0.62088(14) 0.0424(7) Uani 1 1 d . . . . .
H10A H 0.0826 -0.0333 0.6517 0.051 Uiso 1 1 calc R . . . .
H10B H 0.1160 0.1479 0.6014 0.051 Uiso 1 1 calc R . . . .
C105 C 0.1158(2) -0.2112(6) 0.57469(14) 0.0383(7) Uani 1 1 d . . . . .
H10C H 0.0497 -0.2035 0.5560 0.046 Uiso 1 1 calc R . . . .
H10D H 0.1242 -0.3709 0.5945 0.046 Uiso 1 1 calc R . . . .
C106 C 0.1886(2) -0.1866(6) 0.52633(13) 0.0358(6) Uani 1 1 d . . . . .
H106 H 0.1777 -0.0236 0.5076 0.043 Uiso 1 1 calc R . . . .
C107 C 0.2910(2) -0.1856(6) 0.55507(13) 0.0376(7) Uani 1 1 d . . . . .
H10E H 0.3059 -0.3464 0.5729 0.045 Uiso 1 1 calc R . . . .
H10F H 0.3371 -0.1542 0.5243 0.045 Uiso 1 1 calc R . . . .
C108 C 0.2454(2) 0.1952(6) 0.69635(13) 0.0420(7) Uani 1 1 d . . . . .
H10G H 0.3106 0.1851 0.7152 0.063 Uiso 1 1 calc GR . . . .
H10H H 0.1984 0.1781 0.7267 0.063 Uiso 1 1 calc GR . . . .
H10I H 0.2366 0.3527 0.6765 0.063 Uiso 1 1 calc GR . . . .
C109 C 0.1724(2) -0.3723(6) 0.47708(12) 0.0350(6) Uani 1 1 d . . . . .
C110 C 0.2289(2) -0.5599(6) 0.46889(13) 0.0418(7) Uani 1 1 d . . . . .
H11A H 0.2157 -0.6651 0.4359 0.050 Uiso 1 1 calc R . . . .
H11B H 0.2826 -0.5899 0.4960 0.050 Uiso 1 1 calc R . . . .
C111 C 0.0866(3) -0.3186(7) 0.43529(16) 0.0519(9) Uani 1 1 d . . . . .
H11C H 0.0281 -0.3219 0.4573 0.078 Uiso 1 1 calc GR . . . .
H11D H 0.0818 -0.4411 0.4037 0.078 Uiso 1 1 calc GR . . . .
H11E H 0.0939 -0.1577 0.4176 0.078 Uiso 1 1 calc GR . . . .

loop_
_atom_site_aniso_label
_atom_site_aniso_U_11
_atom_site_aniso_U_22
_atom_site_aniso_U_33
_atom_site_aniso_U_23
_atom_site_aniso_U_13
_atom_site_aniso_U_12
Ag1 0.03747(11) 0.01761(11) 0.02116(10) -0.00065(7) -0.00011(7) -0.00229(8)
F20 0.0431(9) 0.0577(13) 0.0346(8) -0.0055(8) 0.0102(7) -0.0138(9)
F21 0.0623(13) 0.0996(19) 0.0318(9) -0.0209(11) 0.0113(8) 0.0055(13)
F22 0.0839(16) 0.0633(15) 0.0458(10) -0.0353(11) -0.0205(10) 0.0086(13)
F23 0.0781(15) 0.0459(13) 0.0571(11) -0.0096(10) -0.0194(10) -0.0292(12)
F24 0.0474(10) 0.0462(11) 0.0351(8) 0.0014(8) 0.0019(7) -0.0213(9)
O11 0.0454(11) 0.0165(10) 0.0243(8) 0.0001(7) -0.0030(7) -0.0039(8)
O13 0.0394(10) 0.0198(9) 0.0188(8) -0.0004(7) -0.0030(7) -0.0001(8)
O101 0.0379(11) 0.0457(14) 0.0336(10) -0.0005(9) 0.0028(8) -0.0113(10)
C12 0.0257(11) 0.0193(14) 0.0213(11) -0.0019(10) -0.0020(9) -0.0007(10)
C14 0.0311(13) 0.0198(14) 0.0225(11) -0.0001(10) -0.0041(9) 0.0014(11)
C15 0.0340(14) 0.0346(17) 0.0240(12) -0.0032(12) -0.0020(10) -0.0008(13)
C16 0.0428(16) 0.055(2) 0.0233(13) -0.0094(14) -0.0009(11) 0.0093(15)
C17 0.0528(18) 0.0385(19) 0.0307(14) -0.0157(13) -0.0146(13) 0.0112(15)
C18 0.0486(17) 0.0221(16) 0.0391(15) -0.0014(12) -0.0175(13) -0.0041(13)
C19 0.0374(14) 0.0253(16) 0.0272(12) 0.0032(11) -0.0063(11) -0.0008(12)
C102 0.0306(13) 0.0391(18) 0.0308(13) 0.0012(12) 0.0016(11) 0.0006(13)
C103 0.0406(15) 0.0383(18) 0.0326(14) 0.0022(13) 0.0079(12) -0.0002(14)
C104 0.0364(15) 0.0404(19) 0.0516(18) -0.0025(15) 0.0115(13) -0.0016(14)
C105 0.0310(13) 0.0358(17) 0.0486(17) 0.0006(14) 0.0063(12) -0.0058(13)
C106 0.0331(14) 0.0336(17) 0.0406(15) 0.0022(13) 0.0016(12) -0.0036(13)
C107 0.0317(14) 0.0430(19) 0.0384(15) -0.0040(14) 0.0046(12) -0.0031(13)
C108 0.0498(18) 0.0415(19) 0.0353(14) -0.0041(14) 0.0081(13) 0.0018(16)
C109 0.0360(14) 0.0351(17) 0.0335(14) 0.0047(13) -0.0008(11) -0.0082(13)
C110 0.0501(18) 0.038(2) 0.0367(15) -0.0011(14) -0.0010(13) -0.0035(15)
C111 0.0480(19) 0.051(2) 0.0546(19) 0.0069(17) -0.0109(15) -0.0055(17)

loop_
_atom_type_symbol
_atom_type_description
_atom_type_scat_dispersion_real
_atom_type_scat_dispersion_imag
_atom_type_scat_source
C C 0.0181 0.0091 'International Tables Vol C Tables 4.2.6.8 and 6.1.1.4'
H H 0.0000 0.0000 'International Tables Vol C Tables 4.2.6.8 and 6.1.1.4'
Ag Ag 0.1306 4.2820 'International Tables Vol C Tables 4.2.6.8 and 6.1.1.4'
F F 0.0727 0.0534 'International Tables Vol C Tables 4.2.6.8 and 6.1.1.4'
O O 0.0492 0.0322 'International Tables Vol C Tables 4.2.6.8 and 6.1.1.4'

loop_
_exptl_crystal_face_index_h
_exptl_crystal_face_index_k
_exptl_crystal_face_index_l
_exptl_crystal_face_perp_dist
8 0 4 0.0038
-8 0 -4 0.0098
0 4 -1 0.1102
0 -4 1 0.1102
1 0 -15 0.0234
-1 0 15 0.0144
0 -3 -4 0.1083
-1 -2 11 0.0741
0 3 9 0.0897
9 -1 -3 0.0350
9 0 -4 0.0089
1 3 -10 0.0947

loop_
_geom_angle_atom_site_label_1
_geom_angle_atom_site_label_2
_geom_angle_atom_site_label_3
_geom_angle
_geom_angle_site_symmetry_1
_geom_angle_site_symmetry_3
_geom_angle_publ_flag
O11 Ag1 Ag1 84.34(5) . 3_666 ?
O11 Ag1 O13 163.92(7) . 3_666 ?
O11 Ag1 O13 113.37(6) . 1_545 ?
O11 Ag1 O101 87.08(7) . . ?
O13 Ag1 Ag1 141.48(4) 1_545 3_666 ?
O13 Ag1 Ag1 79.84(5) 3_666 3_666 ?
O13 Ag1 O13 78.22(7) 3_666 1_545 ?
O13 Ag1 O101 105.65(7) 3_666 . ?
O101 Ag1 Ag1 131.86(6) . 3_666 ?
O101 Ag1 O13 84.72(7) . 1_545 ?
C12 O11 Ag1 122.05(16) . . ?
Ag1 O13 Ag1 101.78(7) 3_666 1_565 ?
C12 O13 Ag1 125.97(16) . 3_666 ?
C12 O13 Ag1 124.14(15) . 1_565 ?
C102 O101 Ag1 136.26(18) . . ?
O11 C12 O13 127.4(2) . . ?
O11 C12 C14 117.1(2) . . ?
O13 C12 C14 115.5(2) . . ?
C15 C14 C12 121.0(2) . . ?
C19 C14 C12 122.1(2) . . ?
C19 C14 C15 116.8(2) . . ?
F20 C15 C14 120.4(2) . . ?
F20 C15 C16 117.6(2) . . ?
C16 C15 C14 122.0(3) . . ?
F21 C16 C15 120.1(3) . . ?
F21 C16 C17 120.5(3) . . ?
C17 C16 C15 119.4(3) . . ?
F22 C17 C16 120.2(3) . . ?
F22 C17 C18 119.2(3) . . ?
C16 C17 C18 120.5(3) . . ?
F23 C18 C17 120.6(3) . . ?
F23 C18 C19 120.4(3) . . ?
C17 C18 C19 118.9(3) . . ?
F24 C19 C14 120.0(2) . . ?
F24 C19 C18 117.6(3) . . ?
C14 C19 C18 122.4(3) . . ?
O101 C102 C103 121.2(3) . . ?
O101 C102 C107 123.2(2) . . ?
C107 C102 C103 115.6(3) . . ?
C102 C103 H103 107.7 . . ?
C102 C103 C104 108.4(2) . . ?
C102 C103 C108 112.2(3) . . ?
C104 C103 H103 107.7 . . ?
C104 C103 C108 112.8(3) . . ?
C108 C103 H103 107.7 . . ?
C103 C104 H10A 109.1 . . ?
C103 C104 H10B 109.1 . . ?
H10A C104 H10B 107.9 . . ?
C105 C104 C103 112.4(3) . . ?
C105 C104 H10A 109.1 . . ?
C105 C104 H10B 109.1 . . ?
C104 C105 H10C 109.4 . . ?
C104 C105 H10D 109.4 . . ?
C104 C105 C106 111.1(3) . . ?
H10C C105 H10D 108.0 . . ?
C106 C105 H10C 109.4 . . ?
C106 C105 H10D 109.4 . . ?
C105 C106 H106 106.7 . . ?
C107 C106 C105 109.9(2) . . ?
C107 C106 H106 106.7 . . ?
C109 C106 C105 112.6(3) . . ?
C109 C106 H106 106.7 . . ?
C109 C106 C107 113.8(3) . . ?
C102 C107 C106 110.4(2) . . ?
C102 C107 H10E 109.6 . . ?
C102 C107 H10F 109.6 . . ?
C106 C107 H10E 109.6 . . ?
C106 C107 H10F 109.6 . . ?
H10E C107 H10F 108.1 . . ?
C103 C108 H10G 109.5 . . ?
C103 C108 H10H 109.5 . . ?
C103 C108 H10I 109.5 . . ?
H10G C108 H10H 109.5 . . ?
H10G C108 H10I 109.5 . . ?
H10H C108 H10I 109.5 . . ?
C110 C109 C106 124.7(3) . . ?
C110 C109 C111 121.7(3) . . ?
C111 C109 C106 113.6(3) . . ?
C109 C110 H11A 120.0 . . ?
C109 C110 H11B 120.0 . . ?
H11A C110 H11B 120.0 . . ?
C109 C111 H11C 109.5 . . ?
C109 C111 H11D 109.5 . . ?
C109 C111 H11E 109.5 . . ?
H11C C111 H11D 109.5 . . ?
H11C C111 H11E 109.5 . . ?
H11D C111 H11E 109.5 . . ?

loop_
_geom_bond_atom_site_label_1
_geom_bond_atom_site_label_2
_geom_bond_distance
_geom_bond_site_symmetry_2
_geom_bond_publ_flag
Ag1 Ag1 2.8450(4) 3_666 ?
Ag1 O11 2.1895(18) . ?
Ag1 O13 2.2178(16) 3_666 ?
Ag1 O13 2.4959(19) 1_545 ?
Ag1 O101 2.4900(19) . ?
F20 C15 1.343(3) . ?
F21 C16 1.342(3) . ?
F22 C17 1.346(3) . ?
F23 C18 1.332(4) . ?
F24 C19 1.344(3) . ?
O11 C12 1.238(3) . ?
O13 Ag1 2.4959(19) 1_565 ?
O13 Ag1 2.2177(16) 3_666 ?
O13 C12 1.261(3) . ?
O101 C102 1.222(4) . ?
C12 C14 1.512(3) . ?
C14 C15 1.385(4) . ?
C14 C19 1.374(4) . ?
C15 C16 1.384(4) . ?
C16 C17 1.363(5) . ?
C17 C18 1.375(5) . ?
C18 C19 1.383(4) . ?
C102 C103 1.511(4) . ?
C102 C107 1.507(4) . ?
C103 H103 1.0000 . ?
C103 C104 1.522(4) . ?
C103 C108 1.525(4) . ?
C104 H10A 0.9900 . ?
C104 H10B 0.9900 . ?
C104 C105 1.522(5) . ?
C105 H10C 0.9900 . ?
C105 H10D 0.9900 . ?
C105 C106 1.539(4) . ?
C106 H106 1.0000 . ?
C106 C107 1.529(4) . ?
C106 C109 1.515(4) . ?
C107 H10E 0.9900 . ?
C107 H10F 0.9900 . ?
C108 H10G 0.9800 . ?
C108 H10H 0.9800 . ?
C108 H10I 0.9800 . ?
C109 C110 1.320(5) . ?
C109 C111 1.504(4) . ?
C110 H11A 0.9500 . ?
C110 H11B 0.9500 . ?
C111 H11C 0.9800 . ?
C111 H11D 0.9800 . ?
C111 H11E 0.9800 . ?

loop_
_exptl_oxdiff_crystal_face_indexfrac_h
_exptl_oxdiff_crystal_face_indexfrac_k
_exptl_oxdiff_crystal_face_indexfrac_l
_exptl_oxdiff_crystal_face_x
_exptl_oxdiff_crystal_face_y
_exptl_oxdiff_crystal_face_z
8.4339 -0.0275 4.4171 -0.0769 0.9711 -0.2258
-8.4339 0.0275 -4.4171 0.0769 -0.9711 0.2258
0.4347 3.5688 -0.8565 0.9945 0.0797 -0.0675
-0.4347 -3.5688 0.8565 -0.9945 -0.0797 0.0675
1.2598 -0.0506 -14.5706 0.1148 0.0060 0.9934
-1.2598 0.0506 14.5706 -0.1148 -0.0060 -0.9934
0.0002 -2.9977 -3.9807 -0.7937 -0.0694 0.3762
-1.0145 -1.9975 11.0036 -0.6502 -0.0340 -0.6772
-0.0068 2.9978 8.9776 0.7481 0.1141 -0.7127
8.9713 -1.0038 -2.9856 -0.2814 0.9523 0.3123
8.9743 -0.0046 -3.9905 0.0044 0.9546 0.3440
1.0149 2.9967 -10.0099 0.9178 0.0542 0.5742
